data_6000432
loop_
_publ_author_name
'Kuz'ma, Y. B.'
'Chykhrij, S. I.'
'Mozharivsky, Y. A.'
'Tremel, W.'
'Demchyna, R. O.'

_publ_section_title
;
 New ternary phosphides Ln(3-x)Cu(8-y)P(8) (Ln=Y, Gd, Tb, Dy, Ho, Er, Tm)
 and their crystal structure
;
_journal_name_full 'Journal of Alloys and Compounds'
_journal_page_first 169
_journal_page_last 174
_journal_paper_doi 10.1016/S0925-8388(98)00621-5
_journal_volume 278
_journal_year 1998
_chemical_formula_sum 'Cu7.65 P8 Y3'
_space_group_name_H-M_alt 'R -3 m'
_cell_angle_alpha 90.000
_cell_angle_beta 120.000
_cell_angle_gamma 90.000
_cell_length_a 3.9680
_cell_length_b 3.9680
_cell_length_c 60.1400
_cell_volume 820.05
_cod_database_code 6000432

loop_
_atom_site_label
_atom_site_fract_x
_atom_site_fract_y
_atom_site_fract_z
? ? ? ?
